data_7015467
loop_
_publ_author_name
'Marciniec, Bogdan'
'Kownacki, Ireneusz'
'Franczyk, Adrian'
'Kubicki, Maciej'

_publ_section_title
;
 Silsesquioxyl rhodium(I) complexes--synthesis, structure and catalytic
 activity.
;
_journal_issue 18
_journal_name_full 'Dalton transactions (Cambridge, England : 2003)'
_journal_page_first 5073
_journal_page_last 5077
_journal_paper_doi 10.1039/c0dt01631d
_journal_volume 40
_journal_year 2011
_chemical_formula_moiety 'C54 H108 O13 P Rh Si8'
_chemical_formula_sum 'C54 H108 O13 P Rh Si8'
_chemical_formula_weight 1324.00
_chemical_name_systematic
;
?
;
_space_group_IT_number 2
_symmetry_cell_setting triclinic
_symmetry_space_group_name_Hall '-P 1'
_symmetry_space_group_name_H-M 'P -1'
_atom_sites_solution_hydrogens geom
_atom_sites_solution_primary direct
_atom_sites_solution_secondary difmap
_audit_creation_method SHELXL-97
_cell_angle_alpha 99.731(12)
_cell_angle_beta 98.469(9)
_cell_angle_gamma 104.467(10)
_cell_formula_units_Z 2
_cell_length_a 10.9023(12)
_cell_length_b 14.8954(18)
_cell_length_c 21.769(3)
_cell_measurement_reflns_used 9078
_cell_measurement_temperature 100(1)
_cell_measurement_theta_max 28.1799
_cell_measurement_theta_min 2.8394
_cell_volume 3306.6(8)
_computing_cell_refinement 'CrysAlis Pro (Oxford Diffraction (2009))'
_computing_data_collection 'CrysAlis Pro (Oxford Diffraction (2009))'
_computing_data_reduction 'CrysAlis Pro (Oxford Diffraction (2009))'
_computing_molecular_graphics 'Stereochemical Workstation (Siemens, 1989)'
_computing_publication_material 'SHELXL-97 (Sheldrick, 2008)'
_computing_structure_refinement 'SHELXL-97 (Sheldrick, 2008)'
_computing_structure_solution 'SIR92 (Altomare et al., 1993)'
_diffrn_ambient_temperature 100(1)
_diffrn_detector_area_resol_mean 16.1544
_diffrn_measured_fraction_theta_full 0.996
_diffrn_measured_fraction_theta_max 0.978
_diffrn_measurement_device_type 'Xcalibur, Eos'
_diffrn_measurement_method '/w scan'
_diffrn_radiation_monochromator graphite
_diffrn_radiation_source 'Enhance (Mo) X-ray Source'
_diffrn_radiation_type MoK\a
_diffrn_radiation_wavelength 0.71073
_diffrn_reflns_av_R_equivalents 0.0489
_diffrn_reflns_av_sigmaI/netI 0.1298
_diffrn_reflns_limit_h_max 13
_diffrn_reflns_limit_h_min -13
_diffrn_reflns_limit_k_max 18
_diffrn_reflns_limit_k_min -17
_diffrn_reflns_limit_l_max 26
_diffrn_reflns_limit_l_min -26
_diffrn_reflns_number 24946
_diffrn_reflns_theta_full 25.00
_diffrn_reflns_theta_max 26.00
_diffrn_reflns_theta_min 2.85
_exptl_absorpt_coefficient_mu 0.483
_exptl_absorpt_correction_T_max 1.00000
_exptl_absorpt_correction_T_min 0.95761
_exptl_absorpt_correction_type multi-scan
_exptl_absorpt_process_details
;
CrysAlisPro, Oxford Diffraction Ltd.,
Version 1.171.33.52 (release 06-11-2009 CrysAlis171 .NET)
(compiled Nov 6 2009,16:24:50)
Empirical absorption correction using spherical harmonics,
implemented in SCALE3 ABSPACK scaling algorithm.
;
_exptl_crystal_colour colourless
_exptl_crystal_density_diffrn 1.330
_exptl_crystal_density_method 'not measured'
_exptl_crystal_description block
_exptl_crystal_F_000 1416
_exptl_crystal_size_max 0.3
_exptl_crystal_size_mid 0.25
_exptl_crystal_size_min 0.1
_refine_diff_density_max 2.314
_refine_diff_density_min -0.804
_refine_diff_density_rms 0.114
_refine_ls_extinction_method none
_refine_ls_goodness_of_fit_ref 0.960
_refine_ls_hydrogen_treatment constr
_refine_ls_matrix_type full
_refine_ls_number_parameters 719
_refine_ls_number_reflns 12709
_refine_ls_number_restraints 20
_refine_ls_restrained_S_all 0.960
_refine_ls_R_factor_all 0.0958
_refine_ls_R_factor_gt 0.0563
_refine_ls_shift/su_max 0.001
_refine_ls_shift/su_mean 0.000
_refine_ls_structure_factor_coef Fsqd
_refine_ls_weighting_details 'calc w=1/[\s^2^(Fo^2^)+(0.0650P)^2^+0.0000P] where P=(Fo^2^+2Fc^2^)/3'
_refine_ls_weighting_scheme calc
_refine_ls_wR_factor_gt 0.1313
_refine_ls_wR_factor_ref 0.1368
_reflns_number_gt 7712
_reflns_number_total 12709
_reflns_threshold_expression >2\s(I)
_cod_data_source_file c0dt01631d.txt
_cod_data_source_block 1
_cod_original_cell_volume 3306.6(7)
_cod_database_code 7015467

loop_
_symmetry_equiv_pos_as_xyz
'x, y, z'
'-x, -y, -z'

loop_
_atom_site_label
_atom_site_type_symbol
_atom_site_fract_x
_atom_site_fract_y
_atom_site_fract_z
_atom_site_U_iso_or_equiv
_atom_site_adp_type
_atom_site_occupancy
_atom_site_symmetry_multiplicity
_atom_site_calc_flag
_atom_site_refinement_flags
_atom_site_disorder_assembly
_atom_site_disorder_group
Rh1 Rh 0.62013(4) 0.54436(3) 0.24466(2) 0.01190(11) Uani 1 1 d . . .
P1 P 0.56109(12) 0.51768(9) 0.33982(6) 0.0132(3) Uani 1 1 d . . .
C111 C 0.4271(5) 0.5700(4) 0.3519(2) 0.0155(11) Uani 1 1 d . . .
H111 H 0.4645 0.6397 0.3557 0.019 Uiso 1 1 calc R . .
C112 C 0.3754(5) 0.5616(4) 0.4132(2) 0.0190(12) Uani 1 1 d . . .
H11A H 0.3295 0.4945 0.4111 0.023 Uiso 1 1 calc R . .
H11B H 0.4485 0.5824 0.4501 0.023 Uiso 1 1 calc R . .
C113 C 0.2830(5) 0.6228(4) 0.4220(2) 0.0219(13) Uani 1 1 d . . .
H11C H 0.2482 0.6149 0.4609 0.026 Uiso 1 1 calc R . .
H11D H 0.3308 0.6905 0.4275 0.026 Uiso 1 1 calc R . .
C114 C 0.1723(5) 0.5950(4) 0.3651(3) 0.0245(13) Uani 1 1 d . . .
H11E H 0.1187 0.5297 0.3626 0.029 Uiso 1 1 calc R . .
H11F H 0.1172 0.6383 0.3706 0.029 Uiso 1 1 calc R . .
C115 C 0.2218(5) 0.5997(4) 0.3039(3) 0.0232(13) Uani 1 1 d . . .
H11G H 0.2667 0.6664 0.3045 0.028 Uiso 1 1 calc R . .
H11H H 0.1476 0.5775 0.2676 0.028 Uiso 1 1 calc R . .
C116 C 0.3144(5) 0.5394(4) 0.2946(2) 0.0183(12) Uani 1 1 d . . .
H11I H 0.3480 0.5470 0.2554 0.022 Uiso 1 1 calc R . .
H11J H 0.2679 0.4716 0.2898 0.022 Uiso 1 1 calc R . .
C121 C 0.5189(5) 0.3934(3) 0.3490(2) 0.0156(11) Uani 1 1 d . . .
H121 H 0.5840 0.3661 0.3307 0.019 Uiso 1 1 calc R . .
C122 C 0.5295(5) 0.3743(4) 0.4170(2) 0.0188(12) Uani 1 1 d . . .
H12A H 0.6147 0.4124 0.4432 0.023 Uiso 1 1 calc R . .
H12B H 0.4617 0.3942 0.4369 0.023 Uiso 1 1 calc R . .
C123 C 0.5138(5) 0.2688(4) 0.4155(3) 0.0224(13) Uani 1 1 d . . .
H12C H 0.5878 0.2512 0.4005 0.027 Uiso 1 1 calc R . .
H12D H 0.5152 0.2579 0.4592 0.027 Uiso 1 1 calc R . .
C124 C 0.3886(5) 0.2054(4) 0.3724(3) 0.0239(13) Uani 1 1 d . . .
H12E H 0.3875 0.1382 0.3693 0.029 Uiso 1 1 calc R . .
H12F H 0.3146 0.2152 0.3914 0.029 Uiso 1 1 calc R . .
C125 C 0.3737(5) 0.2260(4) 0.3068(3) 0.0212(13) Uani 1 1 d . . .
H12G H 0.2878 0.1877 0.2815 0.025 Uiso 1 1 calc R . .
H12H H 0.4404 0.2072 0.2854 0.025 Uiso 1 1 calc R . .
C126 C 0.3869(5) 0.3307(4) 0.3093(2) 0.0176(12) Uani 1 1 d . . .
H12I H 0.3169 0.3485 0.3282 0.021 Uiso 1 1 calc R . .
H12J H 0.3778 0.3420 0.2655 0.021 Uiso 1 1 calc R . .
C131 C 0.6898(4) 0.5806(3) 0.4105(2) 0.0126(11) Uani 1 1 d . . .
H131 H 0.6566 0.5637 0.4487 0.015 Uiso 1 1 calc R . .
C132 C 0.7272(5) 0.6887(3) 0.4205(3) 0.0167(12) Uani 1 1 d . . .
H13A H 0.7590 0.7077 0.3829 0.020 Uiso 1 1 calc R . .
H13B H 0.6500 0.7111 0.4246 0.020 Uiso 1 1 calc R . .
C133 C 0.8319(5) 0.7351(4) 0.4800(2) 0.0187(12) Uani 1 1 d . . .
H13C H 0.8575 0.8048 0.4838 0.022 Uiso 1 1 calc R . .
H13D H 0.7965 0.7218 0.5179 0.022 Uiso 1 1 calc R . .
C134 C 0.9506(5) 0.6994(4) 0.4785(3) 0.0217(13) Uani 1 1 d . . .
H13E H 1.0129 0.7273 0.5194 0.026 Uiso 1 1 calc R . .
H13F H 0.9931 0.7202 0.4441 0.026 Uiso 1 1 calc R . .
C135 C 0.9145(5) 0.5916(4) 0.4675(3) 0.0209(13) Uani 1 1 d . . .
H13G H 0.9923 0.5699 0.4635 0.025 Uiso 1 1 calc R . .
H13H H 0.8821 0.5713 0.5046 0.025 Uiso 1 1 calc R . .
C136 C 0.8115(5) 0.5462(4) 0.4078(2) 0.0188(12) Uani 1 1 d . . .
H13I H 0.7876 0.4763 0.4026 0.023 Uiso 1 1 calc R . .
H13J H 0.8469 0.5620 0.3703 0.023 Uiso 1 1 calc R . .
C1C C 0.7197(5) 0.5884(4) 0.1686(3) 0.0194(12) Uani 1 1 d . . .
H1C H 0.7490 0.6510 0.1940 0.023 Uiso 1 1 d R . .
C2C C 0.5893(5) 0.5524(3) 0.1441(2) 0.0143(11) Uani 1 1 d U . .
H2C H 0.5359 0.5923 0.1536 0.017 Uiso 1 1 calc R . .
C3C C 0.5252(5) 0.4555(4) 0.1037(3) 0.0225(13) Uani 1 1 d . . .
H3C1 H 0.5447 0.4539 0.0606 0.027 Uiso 1 1 calc R . .
H3C2 H 0.4304 0.4424 0.0997 0.027 Uiso 1 1 calc R . .
C4C C 0.5686(5) 0.3777(4) 0.1306(2) 0.0176(12) Uani 1 1 d . . .
H4C1 H 0.4987 0.3173 0.1158 0.021 Uiso 1 1 calc R . .
H4C2 H 0.6453 0.3686 0.1139 0.021 Uiso 1 1 calc R . .
C5C C 0.6017(5) 0.4006(3) 0.2027(3) 0.0171(12) Uani 1 1 d . . .
H5C H 0.5340 0.3839 0.2252 0.021 Uiso 1 1 calc R . .
C6C C 0.7290(5) 0.4457(3) 0.2383(3) 0.0182(12) Uani 1 1 d . . .
H6C H 0.7411 0.4526 0.2831 0.022 Uiso 1 1 calc R . .
C7C C 0.8464(5) 0.4838(4) 0.2117(3) 0.0229(13) Uani 1 1 d . . .
H7C1 H 0.8799 0.4304 0.1954 0.027 Uiso 1 1 calc R . .
H7C2 H 0.9143 0.5281 0.2465 0.027 Uiso 1 1 calc R . .
C8C C 0.8211(5) 0.5357(4) 0.1579(3) 0.0242(13) Uani 1 1 d . . .
H8C1 H 0.9027 0.5816 0.1558 0.029 Uiso 1 1 calc R . .
H8C2 H 0.7908 0.4892 0.1168 0.029 Uiso 1 1 calc R . .
Si1 Si 0.56837(13) 0.76196(9) 0.24410(7) 0.0106(3) Uani 1 1 d . . .
O1 O 0.5988(3) 0.6769(2) 0.27097(16) 0.0148(8) Uani 1 1 d . . .
Si2 Si 0.53831(13) 0.94576(10) 0.33076(7) 0.0121(3) Uani 1 1 d . . .
C21 C 0.5733(5) 0.9647(4) 0.4179(2) 0.0143(11) Uani 1 1 d . . .
H21A H 0.5609 1.0269 0.4353 0.017 Uiso 1 1 calc R . .
H21B H 0.5075 0.9156 0.4301 0.017 Uiso 1 1 calc R . .
C22 C 0.7063(5) 0.9630(4) 0.4513(3) 0.0191(12) Uani 1 1 d . . .
H22 H 0.7301 0.9096 0.4260 0.023 Uiso 1 1 calc R . .
C23 C 0.7055(5) 0.9458(4) 0.5176(3) 0.0229(13) Uani 1 1 d . . .
H23A H 0.7904 0.9410 0.5363 0.030 Uiso 1 1 calc R . .
H23B H 0.6395 0.8866 0.5157 0.030 Uiso 1 1 calc R . .
H23C H 0.6859 0.9987 0.5439 0.030 Uiso 1 1 calc R . .
C24 C 0.8087(5) 1.0544(4) 0.4535(3) 0.0326(15) Uani 1 1 d . . .
H24A H 0.7849 1.1084 0.4758 0.042 Uiso 1 1 calc R . .
H24B H 0.8151 1.0616 0.4101 0.042 Uiso 1 1 calc R . .
H24C H 0.8923 1.0522 0.4761 0.042 Uiso 1 1 calc R . .
Si3 Si 0.66849(13) 1.07107(10) 0.24547(7) 0.0121(3) Uani 1 1 d . . .
C31 C 0.7825(5) 1.1920(3) 0.2689(3) 0.0186(12) Uani 1 1 d . B .
H31A H 0.8106 1.2085 0.2300 0.022 Uiso 1 1 calc R . .
H31B H 0.7333 1.2363 0.2833 0.022 Uiso 1 1 calc R . .
C32 C 0.9039(5) 1.2125(4) 0.3198(3) 0.0239(13) Uani 1 1 d D . .
H32 H 0.8700 1.1990 0.3585 0.029 Uiso 1 1 calc R A 1
C33A C 0.9908(11) 1.1498(9) 0.3110(9) 0.026(4) Uani 0.52(4) 1 d PDU B 1
H33A H 1.0234 1.1550 0.2718 0.039 Uiso 0.52(4) 1 calc PR B 1
H33B H 0.9422 1.0838 0.3082 0.039 Uiso 0.52(4) 1 calc PR B 1
H33C H 1.0636 1.1695 0.3473 0.039 Uiso 0.52(4) 1 calc PR B 1
C33B C 0.9963(14) 1.1669(14) 0.2854(11) 0.042(5) Uani 0.48(4) 1 d PDU B 2
H33D H 1.0839 1.1903 0.3113 0.063 Uiso 0.48(4) 1 calc PR B 2
H33E H 0.9968 1.1840 0.2439 0.063 Uiso 0.48(4) 1 calc PR B 2
H33F H 0.9662 1.0977 0.2795 0.063 Uiso 0.48(4) 1 calc PR B 2
C34 C 0.9752(6) 1.3178(4) 0.3380(3) 0.0337(15) Uani 1 1 d . B .
H34A H 1.0519 1.3286 0.3711 0.044 Uiso 1 1 calc R . .
H34B H 0.9181 1.3534 0.3542 0.044 Uiso 1 1 calc R . .
H34C H 1.0017 1.3391 0.3006 0.044 Uiso 1 1 calc R . .
Si4 Si 0.39488(13) 1.04196(10) 0.15953(7) 0.0126(3) Uani 1 1 d . . .
C41 C 0.3412(5) 1.1434(3) 0.1396(2) 0.0156(11) Uani 1 1 d . . .
H41A H 0.3877 1.2005 0.1733 0.019 Uiso 1 1 calc R . .
H41B H 0.3673 1.1551 0.0994 0.019 Uiso 1 1 calc R . .
C42 C 0.1948(5) 1.1325(4) 0.1322(2) 0.0163(12) Uani 1 1 d . . .
H42 H 0.1655 1.1115 0.1702 0.020 Uiso 1 1 calc R . .
C43 C 0.1202(5) 1.0587(4) 0.0735(3) 0.0241(13) Uani 1 1 d . . .
H43A H 0.0280 1.0546 0.0689 0.031 Uiso 1 1 calc R . .
H43B H 0.1329 0.9969 0.0775 0.031 Uiso 1 1 calc R . .
H43C H 0.1511 1.0766 0.0361 0.031 Uiso 1 1 calc R . .
C44 C 0.1692(6) 1.2280(4) 0.1296(3) 0.0301(15) Uani 1 1 d . . .
H44A H 0.1965 1.2492 0.0922 0.039 Uiso 1 1 calc R . .
H44B H 0.2180 1.2748 0.1682 0.039 Uiso 1 1 calc R . .
H44C H 0.0767 1.2213 0.1266 0.039 Uiso 1 1 calc R . .
Si5 Si 0.42175(13) 0.86699(10) 0.07475(7) 0.0113(3) Uani 1 1 d . . .
C51 C 0.4210(5) 0.8366(4) -0.0112(2) 0.0164(12) Uani 1 1 d . . .
H51A H 0.4902 0.8873 -0.0199 0.020 Uiso 1 1 calc R . .
H51B H 0.4482 0.7777 -0.0187 0.020 Uiso 1 1 calc R . .
C52 C 0.3008(5) 0.8216(3) -0.0624(2) 0.0150(11) Uani 1 1 d . . .
H52 H 0.3240 0.8025 -0.1045 0.018 Uiso 1 1 calc R . .
C53 C 0.1877(5) 0.7408(4) -0.0566(3) 0.0218(13) Uani 1 1 d . . .
H53A H 0.1554 0.7601 -0.0182 0.028 Uiso 1 1 calc R . .
H53B H 0.2168 0.6843 -0.0538 0.028 Uiso 1 1 calc R . .
H53C H 0.1182 0.7264 -0.0940 0.028 Uiso 1 1 calc R . .
C54 C 0.2613(5) 0.9119(4) -0.0631(3) 0.0247(13) Uani 1 1 d . . .
H54A H 0.2341 0.9314 -0.0232 0.032 Uiso 1 1 calc R . .
H54B H 0.1894 0.9006 -0.0989 0.032 Uiso 1 1 calc R . .
H54C H 0.3348 0.9621 -0.0676 0.032 Uiso 1 1 calc R . .
Si6 Si 0.29474(13) 0.73988(10) 0.15914(7) 0.0118(3) Uani 1 1 d . . .
C61 C 0.1718(4) 0.6241(3) 0.1315(2) 0.0149(11) Uani 1 1 d . . .
H61A H 0.1333 0.6080 0.1681 0.018 Uiso 1 1 calc R . .
H61B H 0.1021 0.6312 0.0996 0.018 Uiso 1 1 calc R . .
C62 C 0.2168(5) 0.5397(3) 0.1021(3) 0.0171(12) Uani 1 1 d . . .
H62 H 0.2905 0.5347 0.1334 0.021 Uiso 1 1 calc R . .
C63 C 0.2643(5) 0.5537(4) 0.0411(3) 0.0243(13) Uani 1 1 d . . .
H63A H 0.1931 0.5578 0.0094 0.032 Uiso 1 1 calc R . .
H63B H 0.2952 0.4998 0.0245 0.032 Uiso 1 1 calc R . .
H63C H 0.3351 0.6124 0.0500 0.032 Uiso 1 1 calc R . .
C64 C 0.1084(5) 0.4475(4) 0.0899(3) 0.0311(15) Uani 1 1 d . . .
H64A H 0.0340 0.4514 0.0602 0.040 Uiso 1 1 calc R . .
H64B H 0.0828 0.4376 0.1301 0.040 Uiso 1 1 calc R . .
H64C H 0.1387 0.3943 0.0714 0.040 Uiso 1 1 calc R . .
Si7 Si 0.26640(13) 0.91627(10) 0.24820(7) 0.0120(3) Uani 1 1 d . . .
C71 C 0.1243(5) 0.9339(4) 0.2801(3) 0.0195(12) Uani 1 1 d . . .
H71A H 0.1481 0.9999 0.3051 0.023 Uiso 1 1 calc R . .
H71B H 0.0550 0.9283 0.2436 0.023 Uiso 1 1 calc R . .
C72 C 0.0666(5) 0.8675(4) 0.3224(3) 0.0209(12) Uani 1 1 d . . .
H72 H 0.1388 0.8653 0.3557 0.025 Uiso 1 1 calc R . .
C73 C 0.0001(5) 0.7668(4) 0.2848(3) 0.0308(15) Uani 1 1 d . . .
H73A H -0.0697 0.7676 0.2511 0.040 Uiso 1 1 calc R . .
H73B H -0.0358 0.7275 0.3133 0.040 Uiso 1 1 calc R . .
H73C H 0.0630 0.7405 0.2657 0.040 Uiso 1 1 calc R . .
C74 C -0.0294(5) 0.9068(4) 0.3559(3) 0.0341(15) Uani 1 1 d . . .
H74A H -0.1044 0.9049 0.3242 0.044 Uiso 1 1 calc R . .
H74B H 0.0127 0.9725 0.3788 0.044 Uiso 1 1 calc R . .
H74C H -0.0579 0.8680 0.3861 0.044 Uiso 1 1 calc R . .
Si8 Si 0.69694(13) 0.89026(10) 0.16228(7) 0.0111(3) Uani 1 1 d . . .
C81 C 0.8321(5) 0.8844(3) 0.1205(2) 0.0145(11) Uani 1 1 d . . .
H81A H 0.8246 0.9179 0.0851 0.017 Uiso 1 1 calc R . .
H81B H 0.9142 0.9197 0.1505 0.017 Uiso 1 1 calc R . .
C82 C 0.8412(5) 0.7845(3) 0.0932(3) 0.0164(12) Uani 1 1 d . . .
H82 H 0.8484 0.7507 0.1290 0.020 Uiso 1 1 calc R . .
C83 C 0.7213(5) 0.7277(4) 0.0444(3) 0.0267(14) Uani 1 1 d . . .
H83A H 0.6454 0.7215 0.0643 0.035 Uiso 1 1 calc R . .
H83B H 0.7296 0.6645 0.0280 0.035 Uiso 1 1 calc R . .
H83C H 0.7111 0.7604 0.0093 0.035 Uiso 1 1 calc R . .
C84 C 0.9621(5) 0.7905(4) 0.0644(3) 0.0224(13) Uani 1 1 d . . .
H84A H 0.9690 0.7263 0.0497 0.029 Uiso 1 1 calc R . .
H84B H 1.0388 0.8273 0.0966 0.029 Uiso 1 1 calc R . .
H84C H 0.9558 0.8217 0.0283 0.029 Uiso 1 1 calc R . .
O2 O 0.5657(3) 0.8479(2) 0.30068(16) 0.0149(8) Uani 1 1 d . . .
O3 O 0.4276(3) 0.7286(2) 0.19561(17) 0.0153(8) Uani 1 1 d . . .
O4 O 0.3206(3) 0.7857(2) 0.09759(16) 0.0138(8) Uani 1 1 d . . .
O5 O 0.3886(3) 0.9671(2) 0.09468(16) 0.0156(8) Uani 1 1 d . . .
O6 O 0.5430(3) 1.0786(2) 0.19839(17) 0.0158(8) Uani 1 1 d . . .
O7 O 0.6247(3) 1.0344(2) 0.30719(16) 0.0163(8) Uani 1 1 d . . .
O8 O 0.6733(3) 0.8089(2) 0.20336(16) 0.0131(8) Uani 1 1 d . . .
O9 O 0.7319(3) 0.9954(2) 0.20839(16) 0.0137(8) Uani 1 1 d . . .
O10 O 0.3870(3) 0.9379(2) 0.30752(16) 0.0174(8) Uani 1 1 d . . .
O11 O 0.5657(3) 0.8760(2) 0.11145(16) 0.0145(8) Uani 1 1 d . . .
O12 O 0.2396(3) 0.8098(2) 0.20682(17) 0.0159(8) Uani 1 1 d . . .
O13 O 0.3027(3) 0.9909(2) 0.20298(16) 0.0143(8) Uani 1 1 d . . .

loop_
_atom_site_aniso_label
_atom_site_aniso_U_11
_atom_site_aniso_U_22
_atom_site_aniso_U_33
_atom_site_aniso_U_23
_atom_site_aniso_U_13
_atom_site_aniso_U_12
Rh1 0.0129(2) 0.0112(2) 0.0131(2) 0.00412(17) 0.00374(17) 0.00437(16)
P1 0.0144(7) 0.0121(7) 0.0138(7) 0.0042(6) 0.0029(6) 0.0041(6)
C111 0.017(3) 0.016(3) 0.015(3) 0.005(2) 0.004(2) 0.005(2)
C112 0.019(3) 0.030(3) 0.008(3) 0.006(3) 0.002(2) 0.008(3)
C113 0.025(3) 0.030(3) 0.014(3) 0.004(3) 0.007(2) 0.013(3)
C114 0.024(3) 0.033(3) 0.023(3) 0.009(3) 0.008(3) 0.014(3)
C115 0.017(3) 0.035(4) 0.018(3) 0.009(3) 0.000(2) 0.009(3)
C116 0.016(3) 0.023(3) 0.017(3) 0.007(3) 0.003(2) 0.006(2)
C121 0.020(3) 0.014(3) 0.013(3) 0.000(2) 0.006(2) 0.004(2)
C122 0.017(3) 0.020(3) 0.011(3) 0.001(2) -0.003(2) -0.003(2)
C123 0.029(3) 0.021(3) 0.013(3) 0.005(3) 0.001(2) 0.000(3)
C124 0.026(3) 0.018(3) 0.025(3) 0.006(3) 0.007(3) 0.000(3)
C125 0.024(3) 0.020(3) 0.019(3) 0.004(3) 0.004(2) 0.007(2)
C126 0.019(3) 0.020(3) 0.014(3) 0.005(2) 0.002(2) 0.007(2)
C131 0.012(3) 0.013(3) 0.013(3) 0.006(2) 0.003(2) 0.002(2)
C132 0.015(3) 0.013(3) 0.021(3) 0.003(2) 0.002(2) 0.004(2)
C133 0.024(3) 0.013(3) 0.017(3) 0.000(2) 0.000(2) 0.005(2)
C134 0.014(3) 0.026(3) 0.021(3) 0.004(3) -0.001(2) 0.002(2)
C135 0.017(3) 0.028(3) 0.019(3) 0.004(3) 0.002(2) 0.012(3)
C136 0.017(3) 0.022(3) 0.018(3) 0.006(3) 0.003(2) 0.005(2)
C1C 0.028(3) 0.017(3) 0.019(3) 0.009(3) 0.015(3) 0.008(2)
C2C 0.0137(14) 0.0158(14) 0.0145(14) 0.0022(9) 0.0033(9) 0.0063(9)
C3C 0.019(3) 0.025(3) 0.023(3) 0.000(3) 0.002(2) 0.010(3)
C4C 0.019(3) 0.011(3) 0.022(3) -0.001(2) 0.006(2) 0.003(2)
C5C 0.012(3) 0.012(3) 0.029(3) 0.002(3) 0.008(2) 0.005(2)
C6C 0.023(3) 0.014(3) 0.018(3) 0.000(2) 0.005(2) 0.008(2)
C7C 0.018(3) 0.023(3) 0.028(3) 0.002(3) 0.006(3) 0.008(2)
C8C 0.013(3) 0.035(4) 0.025(3) 0.006(3) 0.010(2) 0.005(3)
Si1 0.0117(7) 0.0085(7) 0.0114(8) 0.0024(6) 0.0017(6) 0.0027(6)
O1 0.0220(19) 0.0085(18) 0.015(2) 0.0050(16) 0.0026(16) 0.0057(15)
Si2 0.0130(7) 0.0101(7) 0.0129(8) 0.0022(6) 0.0014(6) 0.0036(6)
C21 0.016(3) 0.012(3) 0.015(3) 0.002(2) 0.001(2) 0.006(2)
C22 0.019(3) 0.022(3) 0.016(3) 0.001(3) 0.002(2) 0.009(2)
C23 0.023(3) 0.029(3) 0.018(3) 0.007(3) 0.001(2) 0.010(3)
C24 0.026(3) 0.038(4) 0.026(4) 0.013(3) -0.005(3) -0.005(3)
Si3 0.0114(7) 0.0109(7) 0.0138(8) 0.0027(6) 0.0010(6) 0.0034(6)
C31 0.020(3) 0.013(3) 0.025(3) 0.007(3) 0.005(2) 0.007(2)
C32 0.022(3) 0.016(3) 0.025(3) 0.005(3) -0.003(3) -0.006(2)
C33A 0.026(4) 0.026(4) 0.026(5) 0.0061(13) 0.0044(13) 0.0072(16)
C33B 0.042(5) 0.042(5) 0.042(5) 0.0092(15) 0.0077(14) 0.0121(18)
C34 0.032(4) 0.018(3) 0.039(4) 0.003(3) -0.005(3) -0.005(3)
Si4 0.0121(7) 0.0121(7) 0.0143(8) 0.0038(6) 0.0021(6) 0.0043(6)
C41 0.018(3) 0.015(3) 0.014(3) 0.005(2) 0.003(2) 0.004(2)
C42 0.018(3) 0.020(3) 0.016(3) 0.007(2) 0.005(2) 0.012(2)
C43 0.016(3) 0.028(3) 0.028(3) 0.005(3) 0.001(2) 0.010(3)
C44 0.033(3) 0.028(3) 0.030(4) 0.000(3) 0.001(3) 0.016(3)
Si5 0.0117(7) 0.0105(7) 0.0114(8) 0.0028(6) 0.0014(6) 0.0029(6)
C51 0.018(3) 0.016(3) 0.015(3) 0.004(2) 0.003(2) 0.003(2)
C52 0.019(3) 0.015(3) 0.012(3) 0.005(2) 0.001(2) 0.005(2)
C53 0.023(3) 0.018(3) 0.022(3) 0.003(3) -0.001(2) 0.006(2)
C54 0.023(3) 0.022(3) 0.029(4) 0.007(3) 0.001(3) 0.009(3)
Si6 0.0110(7) 0.0111(7) 0.0127(8) 0.0024(6) 0.0017(6) 0.0026(6)
C61 0.012(3) 0.018(3) 0.016(3) 0.005(2) 0.001(2) 0.007(2)
C62 0.020(3) 0.014(3) 0.017(3) 0.003(2) 0.000(2) 0.008(2)
C63 0.040(4) 0.020(3) 0.016(3) 0.002(3) 0.005(3) 0.014(3)
C64 0.033(4) 0.021(3) 0.034(4) 0.001(3) 0.003(3) 0.003(3)
Si7 0.0117(7) 0.0122(7) 0.0127(8) 0.0033(6) 0.0030(6) 0.0038(6)
C71 0.016(3) 0.021(3) 0.026(3) 0.007(3) 0.008(2) 0.012(2)
C72 0.019(3) 0.023(3) 0.022(3) 0.005(3) 0.006(2) 0.006(2)
C73 0.025(3) 0.020(3) 0.047(4) 0.009(3) 0.018(3) 0.000(3)
C74 0.027(3) 0.042(4) 0.031(4) 0.004(3) 0.014(3) 0.003(3)
Si8 0.0104(7) 0.0102(7) 0.0128(8) 0.0024(6) 0.0024(6) 0.0032(6)
C81 0.015(3) 0.013(3) 0.017(3) 0.006(2) 0.005(2) 0.003(2)
C82 0.022(3) 0.014(3) 0.019(3) 0.007(2) 0.009(2) 0.011(2)
C83 0.030(3) 0.022(3) 0.025(3) -0.004(3) 0.010(3) 0.007(3)
C84 0.022(3) 0.026(3) 0.025(3) 0.009(3) 0.009(3) 0.011(3)
O2 0.024(2) 0.0087(18) 0.0142(19) 0.0024(16) 0.0025(16) 0.0102(16)
O3 0.0101(18) 0.0136(19) 0.023(2) 0.0072(17) 0.0020(15) 0.0028(15)
O4 0.0138(18) 0.0111(18) 0.016(2) 0.0040(16) 0.0025(15) 0.0010(15)
O5 0.0183(19) 0.0152(19) 0.014(2) 0.0019(16) 0.0019(15) 0.0084(16)
O6 0.0066(17) 0.0172(19) 0.024(2) 0.0042(17) 0.0010(15) 0.0049(15)
O7 0.0202(19) 0.0119(19) 0.018(2) 0.0057(16) 0.0052(16) 0.0041(15)
O8 0.0078(17) 0.0130(18) 0.022(2) 0.0100(16) 0.0073(15) 0.0028(14)
O9 0.0102(17) 0.0088(18) 0.022(2) 0.0027(16) 0.0033(15) 0.0025(14)
O10 0.0115(18) 0.024(2) 0.016(2) 0.0021(17) 0.0012(15) 0.0067(16)
O11 0.0081(17) 0.0177(19) 0.017(2) 0.0045(16) 0.0003(15) 0.0027(15)
O12 0.0148(18) 0.0090(18) 0.026(2) 0.0048(16) 0.0069(16) 0.0042(15)
O13 0.0136(18) 0.0146(19) 0.019(2) 0.0082(16) 0.0074(15) 0.0065(15)

loop_
_atom_type_symbol
_atom_type_description
_atom_type_scat_dispersion_real
_atom_type_scat_dispersion_imag
_atom_type_scat_source
C C 0.0033 0.0016 'International Tables Vol C Tables 4.2.6.8 and 6.1.1.4'
H H 0.0000 0.0000 'International Tables Vol C Tables 4.2.6.8 and 6.1.1.4'
O O 0.0106 0.0060 'International Tables Vol C Tables 4.2.6.8 and 6.1.1.4'
Si Si 0.0817 0.0704 'International Tables Vol C Tables 4.2.6.8 and 6.1.1.4'
P P 0.1023 0.0942 'International Tables Vol C Tables 4.2.6.8 and 6.1.1.4'
Rh Rh -1.1178 0.9187 'International Tables Vol C Tables 4.2.6.8 and 6.1.1.4'

loop_
_geom_angle_atom_site_label_1
_geom_angle_atom_site_label_2
_geom_angle_atom_site_label_3
_geom_angle
_geom_angle_site_symmetry_1
_geom_angle_site_symmetry_3
_geom_angle_publ_flag
O1 Rh1 P1 86.16(10) . . ?
C121 P1 C111 110.4(2) . . ?
C121 P1 C131 103.6(2) . . ?
C111 P1 C131 103.7(2) . . ?
C121 P1 Rh1 116.62(16) . . ?
C111 P1 Rh1 108.61(17) . . ?
C131 P1 Rh1 113.17(16) . . ?
C112 C111 C116 110.0(4) . . ?
C112 C111 P1 116.8(3) . . ?
C116 C111 P1 113.8(3) . . ?
C112 C111 H111 105.0 . . ?
C116 C111 H111 105.0 . . ?
P1 C111 H111 105.0 . . ?
C113 C112 C111 110.4(4) . . ?
C113 C112 H11A 109.6 . . ?
C111 C112 H11A 109.6 . . ?
C113 C112 H11B 109.6 . . ?
C111 C112 H11B 109.6 . . ?
H11A C112 H11B 108.1 . . ?
C114 C113 C112 110.9(4) . . ?
C114 C113 H11C 109.5 . . ?
C112 C113 H11C 109.5 . . ?
C114 C113 H11D 109.5 . . ?
C112 C113 H11D 109.5 . . ?
H11C C113 H11D 108.1 . . ?
C115 C114 C113 111.2(4) . . ?
C115 C114 H11E 109.4 . . ?
C113 C114 H11E 109.4 . . ?
C115 C114 H11F 109.4 . . ?
C113 C114 H11F 109.4 . . ?
H11E C114 H11F 108.0 . . ?
C114 C115 C116 112.2(4) . . ?
C114 C115 H11G 109.2 . . ?
C116 C115 H11G 109.2 . . ?
C114 C115 H11H 109.2 . . ?
C116 C115 H11H 109.2 . . ?
H11G C115 H11H 107.9 . . ?
C115 C116 C111 109.8(4) . . ?
C115 C116 H11I 109.7 . . ?
C111 C116 H11I 109.7 . . ?
C115 C116 H11J 109.7 . . ?
C111 C116 H11J 109.7 . . ?
H11I C116 H11J 108.2 . . ?
C126 C121 C122 107.9(4) . . ?
C126 C121 P1 114.7(4) . . ?
C122 C121 P1 118.4(3) . . ?
C126 C121 H121 104.8 . . ?
C122 C121 H121 104.8 . . ?
P1 C121 H121 104.8 . . ?
C123 C122 C121 110.8(4) . . ?
C123 C122 H12A 109.5 . . ?
C121 C122 H12A 109.5 . . ?
C123 C122 H12B 109.5 . . ?
C121 C122 H12B 109.5 . . ?
H12A C122 H12B 108.1 . . ?
C124 C123 C122 112.4(4) . . ?
C124 C123 H12C 109.1 . . ?
C122 C123 H12C 109.1 . . ?
C124 C123 H12D 109.1 . . ?
C122 C123 H12D 109.1 . . ?
H12C C123 H12D 107.9 . . ?
C125 C124 C123 111.8(5) . . ?
C125 C124 H12E 109.2 . . ?
C123 C124 H12E 109.2 . . ?
C125 C124 H12F 109.2 . . ?
C123 C124 H12F 109.2 . . ?
H12E C124 H12F 107.9 . . ?
C124 C125 C126 111.4(4) . . ?
C124 C125 H12G 109.3 . . ?
C126 C125 H12G 109.3 . . ?
C124 C125 H12H 109.3 . . ?
C126 C125 H12H 109.3 . . ?
H12G C125 H12H 108.0 . . ?
C125 C126 C121 111.2(4) . . ?
C125 C126 H12I 109.4 . . ?
C121 C126 H12I 109.4 . . ?
C125 C126 H12J 109.4 . . ?
C121 C126 H12J 109.4 . . ?
H12I C126 H12J 108.0 . . ?
C132 C131 C136 109.4(4) . . ?
C132 C131 P1 114.3(3) . . ?
C136 C131 P1 110.8(3) . . ?
C132 C131 H131 107.4 . . ?
C136 C131 H131 107.4 . . ?
P1 C131 H131 107.4 . . ?
C133 C132 C131 111.1(4) . . ?
C133 C132 H13A 109.4 . . ?
C131 C132 H13A 109.4 . . ?
C133 C132 H13B 109.4 . . ?
C131 C132 H13B 109.4 . . ?
H13A C132 H13B 108.0 . . ?
C134 C133 C132 112.2(4) . . ?
C134 C133 H13C 109.2 . . ?
C132 C133 H13C 109.2 . . ?
C134 C133 H13D 109.2 . . ?
C132 C133 H13D 109.2 . . ?
H13C C133 H13D 107.9 . . ?
C133 C134 C135 111.1(4) . . ?
C133 C134 H13E 109.4 . . ?
C135 C134 H13E 109.4 . . ?
C133 C134 H13F 109.4 . . ?
C135 C134 H13F 109.4 . . ?
H13E C134 H13F 108.0 . . ?
C136 C135 C134 111.0(4) . . ?
C136 C135 H13G 109.4 . . ?
C134 C135 H13G 109.4 . . ?
C136 C135 H13H 109.4 . . ?
C134 C135 H13H 109.4 . . ?
H13G C135 H13H 108.0 . . ?
C135 C136 C131 111.6(4) . . ?
C135 C136 H13I 109.3 . . ?
C131 C136 H13I 109.3 . . ?
C135 C136 H13J 109.3 . . ?
C131 C136 H13J 109.3 . . ?
H13I C136 H13J 108.0 . . ?
C2C C1C C8C 125.1(5) . . ?
C2C C1C H1C 117.3 . . ?
C8C C1C H1C 117.6 . . ?
C1C C2C C3C 125.1(4) . . ?
C1C C2C H2C 117.5 . . ?
C3C C2C H2C 117.5 . . ?
C2C C3C C4C 112.9(4) . . ?
C2C C3C H3C1 109.0 . . ?
C4C C3C H3C1 109.0 . . ?
C2C C3C H3C2 109.0 . . ?
C4C C3C H3C2 109.0 . . ?
H3C1 C3C H3C2 107.8 . . ?
C5C C4C C3C 112.6(4) . . ?
C5C C4C H4C1 109.1 . . ?
C3C C4C H4C1 109.1 . . ?
C5C C4C H4C2 109.1 . . ?
C3C C4C H4C2 109.1 . . ?
H4C1 C4C H4C2 107.8 . . ?
C6C C5C C4C 123.2(5) . . ?
C6C C5C H5C 118.4 . . ?
C4C C5C H5C 118.4 . . ?
C5C C6C C7C 126.2(5) . . ?
C5C C6C H6C 116.9 . . ?
C7C C6C H6C 116.9 . . ?
C6C C7C C8C 114.0(4) . . ?
C6C C7C H7C1 108.8 . . ?
C8C C7C H7C1 108.8 . . ?
C6C C7C H7C2 108.8 . . ?
C8C C7C H7C2 108.8 . . ?
H7C1 C7C H7C2 107.6 . . ?
C1C C8C C7C 111.2(4) . . ?
C1C C8C H8C1 109.4 . . ?
C7C C8C H8C1 109.4 . . ?
C1C C8C H8C2 109.4 . . ?
C7C C8C H8C2 109.4 . . ?
H8C1 C8C H8C2 108.0 . . ?
O1 Si1 O2 111.75(19) . . ?
O1 Si1 O3 111.38(18) . . ?
O2 Si1 O3 107.41(17) . . ?
O1 Si1 O8 113.68(17) . . ?
O2 Si1 O8 106.46(18) . . ?
O3 Si1 O8 105.74(18) . . ?
Si1 O1 Rh1 143.1(2) . . ?
O2 Si2 O10 109.18(18) . . ?
O2 Si2 O7 110.81(18) . . ?
O10 Si2 O7 108.29(18) . . ?
O2 Si2 C21 109.1(2) . . ?
O10 Si2 C21 108.5(2) . . ?
O7 Si2 C21 110.9(2) . . ?
C22 C21 Si2 118.8(3) . . ?
C22 C21 H21A 107.6 . . ?
Si2 C21 H21A 107.6 . . ?
C22 C21 H21B 107.6 . . ?
Si2 C21 H21B 107.6 . . ?
H21A C21 H21B 107.1 . . ?
C23 C22 C24 110.0(5) . . ?
C23 C22 C21 112.0(4) . . ?
C24 C22 C21 111.1(4) . . ?
C23 C22 H22 107.9 . . ?
C24 C22 H22 107.9 . . ?
C21 C22 H22 107.9 . . ?
C22 C23 H23A 109.5 . . ?
C22 C23 H23B 109.5 . . ?
H23A C23 H23B 109.5 . . ?
C22 C23 H23C 109.5 . . ?
H23A C23 H23C 109.5 . . ?
H23B C23 H23C 109.5 . . ?
C22 C24 H24A 109.5 . . ?
C22 C24 H24B 109.5 . . ?
H24A C24 H24B 109.5 . . ?
C22 C24 H24C 109.5 . . ?
H24A C24 H24C 109.5 . . ?
H24B C24 H24C 109.5 . . ?
O7 Si3 O6 109.47(18) . . ?
O7 Si3 O9 108.83(18) . . ?
O6 Si3 O9 109.63(18) . . ?
O7 Si3 C31 111.0(2) . . ?
O6 Si3 C31 106.4(2) . . ?
O9 Si3 C31 111.5(2) . . ?
C32 C31 Si3 119.8(4) . . ?
C32 C31 H31A 107.4 . . ?
Si3 C31 H31A 107.4 . . ?
C32 C31 H31B 107.4 . . ?
Si3 C31 H31B 107.4 . . ?
H31A C31 H31B 106.9 . . ?
C33A C32 C34 113.7(7) . . ?
C33A C32 C31 117.7(7) . . ?
C34 C32 C31 111.6(4) . . ?
C34 C32 C33B 103.9(8) . . ?
C31 C32 C33B 104.4(9) . . ?
C33A C32 H32 104.1 . . ?
C34 C32 H32 104.0 . . ?
C31 C32 H32 104.0 . . ?
C33B C32 H32 128.7 . . ?
C32 C33A H33A 109.5 . . ?
C32 C33A H33B 109.5 . . ?
C32 C33A H33C 109.5 . . ?
C32 C33B H33D 109.5 . . ?
C32 C33B H33E 109.5 . . ?
H33D C33B H33E 109.5 . . ?
C32 C33B H33F 109.5 . . ?
H33D C33B H33F 109.5 . . ?
H33E C33B H33F 109.5 . . ?
C32 C34 H34A 109.5 . . ?
C32 C34 H34B 109.5 . . ?
H34A C34 H34B 109.5 . . ?
C32 C34 H34C 109.5 . . ?
H34A C34 H34C 109.5 . . ?
H34B C34 H34C 109.5 . . ?
O6 Si4 O13 109.41(19) . . ?
O6 Si4 O5 108.15(18) . . ?
O13 Si4 O5 110.30(18) . . ?
O6 Si4 C41 109.9(2) . . ?
O13 Si4 C41 109.2(2) . . ?
O5 Si4 C41 109.8(2) . . ?
C42 C41 Si4 116.0(3) . . ?
C42 C41 H41A 108.3 . . ?
Si4 C41 H41A 108.3 . . ?
C42 C41 H41B 108.3 . . ?
Si4 C41 H41B 108.3 . . ?
H41A C41 H41B 107.4 . . ?
C43 C42 C44 110.7(4) . . ?
C43 C42 C41 110.8(4) . . ?
C44 C42 C41 109.7(4) . . ?
C43 C42 H42 108.5 . . ?
C44 C42 H42 108.5 . . ?
C41 C42 H42 108.5 . . ?
C42 C43 H43A 109.5 . . ?
C42 C43 H43B 109.5 . . ?
H43A C43 H43B 109.5 . . ?
C42 C43 H43C 109.5 . . ?
H43A C43 H43C 109.5 . . ?
H43B C43 H43C 109.5 . . ?
C42 C44 H44A 109.5 . . ?
C42 C44 H44B 109.5 . . ?
H44A C44 H44B 109.5 . . ?
C42 C44 H44C 109.5 . . ?
H44A C44 H44C 109.5 . . ?
H44B C44 H44C 109.5 . . ?
O11 Si5 O4 108.17(18) . . ?
O11 Si5 O5 109.20(18) . . ?
O4 Si5 O5 108.36(18) . . ?
O11 Si5 C51 106.6(2) . . ?
O4 Si5 C51 112.5(2) . . ?
O5 Si5 C51 111.8(2) . . ?
C52 C51 Si5 122.7(3) . . ?
C52 C51 H51A 106.7 . . ?
Si5 C51 H51A 106.7 . . ?
C52 C51 H51B 106.7 . . ?
Si5 C51 H51B 106.7 . . ?
H51A C51 H51B 106.6 . . ?
C54 C52 C53 111.0(4) . . ?
C54 C52 C51 112.2(4) . . ?
C53 C52 C51 112.1(4) . . ?
C54 C52 H52 107.1 . . ?
C53 C52 H52 107.1 . . ?
C51 C52 H52 107.1 . . ?
C52 C53 H53A 109.5 . . ?
C52 C53 H53B 109.5 . . ?
H53A C53 H53B 109.5 . . ?
C52 C53 H53C 109.5 . . ?
H53A C53 H53C 109.5 . . ?
H53B C53 H53C 109.5 . . ?
C52 C54 H54A 109.5 . . ?
C52 C54 H54B 109.5 . . ?
H54A C54 H54B 109.5 . . ?
C52 C54 H54C 109.5 . . ?
H54A C54 H54C 109.5 . . ?
H54B C54 H54C 109.5 . . ?
O3 Si6 O12 109.72(19) . . ?
O3 Si6 O4 109.62(18) . . ?
O12 Si6 O4 109.02(18) . . ?
O3 Si6 C61 111.0(2) . . ?
O12 Si6 C61 108.76(19) . . ?
O4 Si6 C61 108.6(2) . . ?
C62 C61 Si6 117.1(3) . . ?
C62 C61 H61A 108.0 . . ?
Si6 C61 H61A 108.0 . . ?
C62 C61 H61B 108.0 . . ?
Si6 C61 H61B 108.0 . . ?
H61A C61 H61B 107.3 . . ?
C63 C62 C64 110.5(5) . . ?
C63 C62 C61 111.7(4) . . ?
C64 C62 C61 110.4(4) . . ?
C63 C62 H62 108.0 . . ?
C64 C62 H62 108.0 . . ?
C61 C62 H62 108.0 . . ?
C62 C63 H63A 109.5 . . ?
C62 C63 H63B 109.5 . . ?
H63A C63 H63B 109.5 . . ?
C62 C63 H63C 109.5 . . ?
H63A C63 H63C 109.5 . . ?
H63B C63 H63C 109.5 . . ?
C62 C64 H64A 109.5 . . ?
C62 C64 H64B 109.5 . . ?
H64A C64 H64B 109.5 . . ?
C62 C64 H64C 109.5 . . ?
H64A C64 H64C 109.5 . . ?
H64B C64 H64C 109.5 . . ?
O12 Si7 O13 108.64(19) . . ?
O12 Si7 O10 109.73(18) . . ?
O13 Si7 O10 109.10(19) . . ?
O12 Si7 C71 112.3(2) . . ?
O13 Si7 C71 108.6(2) . . ?
O10 Si7 C71 108.4(2) . . ?
C72 C71 Si7 118.6(3) . . ?
C72 C71 H71A 107.7 . . ?
Si7 C71 H71A 107.7 . . ?
C72 C71 H71B 107.7 . . ?
Si7 C71 H71B 107.7 . . ?
H71A C71 H71B 107.1 . . ?
C73 C72 C74 109.6(4) . . ?
C73 C72 C71 112.2(5) . . ?
C74 C72 C71 110.4(4) . . ?
C73 C72 H72 108.2 . . ?
C74 C72 H72 108.2 . . ?
C71 C72 H72 108.2 . . ?
C72 C73 H73A 109.5 . . ?
C72 C73 H73B 109.5 . . ?
H73A C73 H73B 109.5 . . ?
C72 C73 H73C 109.5 . . ?
H73A C73 H73C 109.5 . . ?
H73B C73 H73C 109.5 . . ?
C72 C74 H74A 109.5 . . ?
C72 C74 H74B 109.5 . . ?
H74A C74 H74B 109.5 . . ?
C72 C74 H74C 109.5 . . ?
H74A C74 H74C 109.5 . . ?
H74B C74 H74C 109.5 . . ?
O8 Si8 O11 109.14(18) . . ?
O8 Si8 O9 110.57(19) . . ?
O11 Si8 O9 107.79(17) . . ?
O8 Si8 C81 110.5(2) . . ?
O11 Si8 C81 110.2(2) . . ?
O9 Si8 C81 108.6(2) . . ?
C82 C81 Si8 116.4(3) . . ?
C82 C81 H81A 108.2 . . ?
Si8 C81 H81A 108.2 . . ?
C82 C81 H81B 108.2 . . ?
Si8 C81 H81B 108.2 . . ?
H81A C81 H81B 107.3 . . ?
C83 C82 C84 110.5(4) . . ?
C83 C82 C81 111.2(4) . . ?
C84 C82 C81 110.7(4) . . ?
C83 C82 H82 108.1 . . ?
C84 C82 H82 108.1 . . ?
C81 C82 H82 108.1 . . ?
C82 C83 H83A 109.5 . . ?
C82 C83 H83B 109.5 . . ?
H83A C83 H83B 109.5 . . ?
C82 C83 H83C 109.5 . . ?
H83A C83 H83C 109.5 . . ?
H83B C83 H83C 109.5 . . ?
C82 C84 H84A 109.5 . . ?
C82 C84 H84B 109.5 . . ?
H84A C84 H84B 109.5 . . ?
C82 C84 H84C 109.5 . . ?
H84A C84 H84C 109.5 . . ?
H84B C84 H84C 109.5 . . ?
Si2 O2 Si1 156.1(2) . . ?
Si6 O3 Si1 156.9(2) . . ?
Si5 O4 Si6 142.5(2) . . ?
Si5 O5 Si4 137.9(2) . . ?
Si4 O6 Si3 154.9(2) . . ?
Si3 O7 Si2 144.3(2) . . ?
Si8 O8 Si1 139.4(2) . . ?
Si3 O9 Si8 143.2(2) . . ?
Si2 O10 Si7 147.4(2) . . ?
Si5 O11 Si8 167.2(2) . . ?
Si7 O12 Si6 145.4(2) . . ?
Si4 O13 Si7 152.4(2) . . ?

loop_
_geom_bond_atom_site_label_1
_geom_bond_atom_site_label_2
_geom_bond_distance
_geom_bond_site_symmetry_2
_geom_bond_publ_flag
Rh1 O1 2.041(3) . ?
Rh1 P1 2.3251(14) . ?
P1 C121 1.845(5) . ?
P1 C111 1.851(5) . ?
P1 C131 1.853(5) . ?
C111 C112 1.534(6) . ?
C111 C116 1.534(7) . ?
C111 H111 1.0000 . ?
C112 C113 1.529(7) . ?
C112 H11A 0.9900 . ?
C112 H11B 0.9900 . ?
C113 C114 1.516(7) . ?
C113 H11C 0.9900 . ?
C113 H11D 0.9900 . ?
C114 C115 1.515(7) . ?
C114 H11E 0.9900 . ?
C114 H11F 0.9900 . ?
C115 C116 1.522(7) . ?
C115 H11G 0.9900 . ?
C115 H11H 0.9900 . ?
C116 H11I 0.9900 . ?
C116 H11J 0.9900 . ?
C121 C126 1.543(7) . ?
C121 C122 1.548(7) . ?
C121 H121 1.0000 . ?
C122 C123 1.532(7) . ?
C122 H12A 0.9900 . ?
C122 H12B 0.9900 . ?
C123 C124 1.521(7) . ?
C123 H12C 0.9900 . ?
C123 H12D 0.9900 . ?
C124 C125 1.504(7) . ?
C124 H12E 0.9900 . ?
C124 H12F 0.9900 . ?
C125 C126 1.522(7) . ?
C125 H12G 0.9900 . ?
C125 H12H 0.9900 . ?
C126 H12I 0.9900 . ?
C126 H12J 0.9900 . ?
C131 C132 1.528(6) . ?
C131 C136 1.543(6) . ?
C131 H131 1.0000 . ?
C132 C133 1.526(7) . ?
C132 H13A 0.9900 . ?
C132 H13B 0.9900 . ?
C133 C134 1.519(7) . ?
C133 H13C 0.9900 . ?
C133 H13D 0.9900 . ?
C134 C135 1.522(7) . ?
C134 H13E 0.9900 . ?
C134 H13F 0.9900 . ?
C135 C136 1.518(7) . ?
C135 H13G 0.9900 . ?
C135 H13H 0.9900 . ?
C136 H13I 0.9900 . ?
C136 H13J 0.9900 . ?
C1C C2C 1.376(7) . ?
C1C C8C 1.529(7) . ?
C1C H1C 0.9500 . ?
C2C C3C 1.494(7) . ?
C2C H2C 0.9500 . ?
C3C C4C 1.527(7) . ?
C3C H3C1 0.9900 . ?
C3C H3C2 0.9900 . ?
C4C C5C 1.517(7) . ?
C4C H4C1 0.9900 . ?
C4C H4C2 0.9900 . ?
C5C C6C 1.420(7) . ?
C5C H5C 0.9500 . ?
C6C C7C 1.504(7) . ?
C6C H6C 0.9500 . ?
C7C C8C 1.537(7) . ?
C7C H7C1 0.9900 . ?
C7C H7C2 0.9900 . ?
C8C H8C1 0.9900 . ?
C8C H8C2 0.9900 . ?
Si1 O1 1.569(3) . ?
Si1 O2 1.629(3) . ?
Si1 O3 1.637(3) . ?
Si1 O8 1.641(3) . ?
Si2 O2 1.611(3) . ?
Si2 O10 1.622(3) . ?
Si2 O7 1.626(4) . ?
Si2 C21 1.837(5) . ?
C21 C22 1.531(6) . ?
C21 H21A 0.9900 . ?
C21 H21B 0.9900 . ?
C22 C23 1.509(7) . ?
C22 C24 1.518(7) . ?
C22 H22 1.0000 . ?
C23 H23A 0.9800 . ?
C23 H23B 0.9800 . ?
C23 H23C 0.9800 . ?
C24 H24A 0.9800 . ?
C24 H24B 0.9800 . ?
C24 H24C 0.9800 . ?
Si3 O7 1.624(4) . ?
Si3 O6 1.624(3) . ?
Si3 O9 1.626(3) . ?
Si3 C31 1.853(5) . ?
C31 C32 1.525(7) . ?
C31 H31A 0.9900 . ?
C31 H31B 0.9900 . ?
C32 C33A 1.497(8) . ?
C32 C34 1.520(7) . ?
C32 C33B 1.558(9) . ?
C32 H32 1.0000 . ?
C33A H33A 0.9800 . ?
C33A H33B 0.9800 . ?
C33A H33C 0.9800 . ?
C33B H33D 0.9800 . ?
C33B H33E 0.9800 . ?
C33B H33F 0.9800 . ?
C34 H34A 0.9800 . ?
C34 H34B 0.9800 . ?
C34 H34C 0.9800 . ?
Si4 O6 1.619(3) . ?
Si4 O13 1.620(3) . ?
Si4 O5 1.625(3) . ?
Si4 C41 1.845(5) . ?
C41 C42 1.544(6) . ?
C41 H41A 0.9900 . ?
C41 H41B 0.9900 . ?
C42 C43 1.508(7) . ?
C42 C44 1.525(7) . ?
C42 H42 1.0000 . ?
C43 H43A 0.9800 . ?
C43 H43B 0.9800 . ?
C43 H43C 0.9800 . ?
C44 H44A 0.9800 . ?
C44 H44B 0.9800 . ?
C44 H44C 0.9800 . ?
Si5 O11 1.615(3) . ?
Si5 O4 1.621(3) . ?
Si5 O5 1.625(3) . ?
Si5 C51 1.847(5) . ?
C51 C52 1.533(7) . ?
C51 H51A 0.9900 . ?
C51 H51B 0.9900 . ?
C52 C54 1.513(6) . ?
C52 C53 1.530(7) . ?
C52 H52 1.0000 . ?
C53 H53A 0.9800 . ?
C53 H53B 0.9800 . ?
C53 H53C 0.9800 . ?
C54 H54A 0.9800 . ?
C54 H54B 0.9800 . ?
C54 H54C 0.9800 . ?
Si6 O3 1.607(3) . ?
Si6 O12 1.629(3) . ?
Si6 O4 1.632(4) . ?
Si6 C61 1.842(5) . ?
C61 C62 1.536(6) . ?
C61 H61A 0.9900 . ?
C61 H61B 0.9900 . ?
C62 C63 1.523(7) . ?
C62 C64 1.525(7) . ?
C62 H62 1.0000 . ?
C63 H63A 0.9800 . ?
C63 H63B 0.9800 . ?
C63 H63C 0.9800 . ?
C64 H64A 0.9800 . ?
C64 H64B 0.9800 . ?
C64 H64C 0.9800 . ?
Si7 O12 1.619(3) . ?
Si7 O13 1.620(4) . ?
Si7 O10 1.627(4) . ?
Si7 C71 1.846(5) . ?
C71 C72 1.545(7) . ?
C71 H71A 0.9900 . ?
C71 H71B 0.9900 . ?
C72 C73 1.521(7) . ?
C72 C74 1.535(7) . ?
C72 H72 1.0000 . ?
C73 H73A 0.9800 . ?
C73 H73B 0.9800 . ?
C73 H73C 0.9800 . ?
C74 H74A 0.9800 . ?
C74 H74B 0.9800 . ?
C74 H74C 0.9800 . ?
Si8 O8 1.617(3) . ?
Si8 O11 1.618(3) . ?
Si8 O9 1.632(3) . ?
Si8 C81 1.854(5) . ?
C81 C82 1.540(6) . ?
C81 H81A 0.9900 . ?
C81 H81B 0.9900 . ?
C82 C83 1.513(7) . ?
C82 C84 1.530(6) . ?
C82 H82 1.0000 . ?
C83 H83A 0.9800 . ?
C83 H83B 0.9800 . ?
C83 H83C 0.9800 . ?
C84 H84A 0.9800 . ?
C84 H84B 0.9800 . ?
C84 H84C 0.9800 . ?
